data_7008672
loop_
_publ_author_name
'Rosenthal, Esther C. E.'
'Cui, Huiling'
'Koch, Juliane'
'Escarpa Gaede, Petra'
'Hummert, Markus'
'Dechert, Sebastian'

_publ_section_title
;
 Chloride-bridged oxovanadium(V) complexes with alkoxyalkoxide ligands.
 Synthesis, structure, electrochemistry and reactivities.
;
_journal_issue 18
_journal_name_full 'Dalton transactions (Cambridge, England : 2003)'
_journal_page_first 3108
_journal_page_last 3117
_journal_paper_doi 10.1039/b505750g
_journal_year 2005
_chemical_formula_sum 'C9 H19 Cl2 O4 V'
_chemical_formula_weight 313.08
_chemical_name_systematic
;
?
;
_space_group_IT_number 14
_symmetry_cell_setting monoclinic
_symmetry_space_group_name_Hall '-P 2yn'
_symmetry_space_group_name_H-M 'P 1 21/n 1'
_atom_sites_solution_hydrogens geom
_atom_sites_solution_primary direct
_atom_sites_solution_secondary difmap
_audit_creation_method SHELXL-97
_cell_angle_alpha 90.00
_cell_angle_beta 106.583(2)
_cell_angle_gamma 90.00
_cell_formula_units_Z 4
_cell_length_a 7.7037(4)
_cell_length_b 17.0284(9)
_cell_length_c 10.6692(5)
_cell_measurement_reflns_used 2622
_cell_measurement_temperature 173(2)
_cell_measurement_theta_max 30.56
_cell_measurement_theta_min 2.32
_cell_volume 1341.39(12)
_computing_cell_refinement 'SAINT (Siemens, 1995)'
_computing_data_collection 'SMART (Siemens, 1995)'
_computing_data_reduction 'SAINT (Siemens, 1995)'
_computing_publication_material 'SHELXL-97 (Sheldrick, 1997)'
_computing_structure_refinement 'SHELXL-97 (Sheldrick, 1997)'
_computing_structure_solution 'SHELXS-97 (Sheldrick, 1990)'
_diffrn_ambient_temperature 173(2)
_diffrn_measured_fraction_theta_full 0.998
_diffrn_measured_fraction_theta_max 0.998
_diffrn_measurement_device_type 'Siemens SMART CCD'
_diffrn_measurement_method \w
_diffrn_radiation_monochromator graphite
_diffrn_radiation_source 'fine-focus sealed tube'
_diffrn_radiation_type MoK\a
_diffrn_radiation_wavelength 0.71073
_diffrn_reflns_av_R_equivalents 0.1031
_diffrn_reflns_av_sigmaI/netI 0.0806
_diffrn_reflns_limit_h_max 9
_diffrn_reflns_limit_h_min -9
_diffrn_reflns_limit_k_max 19
_diffrn_reflns_limit_k_min -21
_diffrn_reflns_limit_l_max 10
_diffrn_reflns_limit_l_min -13
_diffrn_reflns_number 9092
_diffrn_reflns_theta_full 26.00
_diffrn_reflns_theta_max 26.00
_diffrn_reflns_theta_min 2.32
_exptl_absorpt_coefficient_mu 1.134
_exptl_absorpt_correction_T_max 0.9455
_exptl_absorpt_correction_T_min 0.5902
_exptl_absorpt_correction_type empirical
_exptl_absorpt_process_details 'SADABS (Sheldrick, 1996)'
_exptl_crystal_colour orange
_exptl_crystal_density_diffrn 1.550
_exptl_crystal_density_method 'not measured'
_exptl_crystal_description plate
_exptl_crystal_F_000 648
_exptl_crystal_size_max 0.52
_exptl_crystal_size_mid 0.28
_exptl_crystal_size_min 0.05
_refine_diff_density_max 0.674
_refine_diff_density_min -0.575
_refine_diff_density_rms 0.110
_refine_ls_extinction_method none
_refine_ls_goodness_of_fit_ref 0.980
_refine_ls_hydrogen_treatment mixed
_refine_ls_matrix_type full
_refine_ls_number_parameters 148
_refine_ls_number_reflns 2626
_refine_ls_number_restraints 0
_refine_ls_restrained_S_all 0.980
_refine_ls_R_factor_all 0.0859
_refine_ls_R_factor_gt 0.0505
_refine_ls_shift/su_max 0.002
_refine_ls_shift/su_mean 0.000
_refine_ls_structure_factor_coef Fsqd
_refine_ls_weighting_details 'calc w=1/[\s^2^(Fo^2^)+(0.0639P)^2^+0.0000P] where P=(Fo^2^+2Fc^2^)/3'
_refine_ls_weighting_scheme calc
_refine_ls_wR_factor_gt 0.1083
_refine_ls_wR_factor_ref 0.1242
_reflns_number_gt 1779
_reflns_number_total 2626
_reflns_threshold_expression >2sigma(I)
_cod_data_source_file b505750g.txt
_cod_data_source_block 10
_cod_depositor_comments
;
The following automatic conversions were performed:
'_symmetry_cell_setting' value 'Monoclinic' changed to 'monoclinic'
according to '/home/saulius/struct/CIF-dictionaries/cif_core.dic'
dictionary named 'cif_core.dic' version 2.4.1 from 2010-06-29.

Automatic conversion script
Id: cif_fix_enum 1527 2010-12-29 10:47:43Z saulius 
;
_cod_original_sg_symbol_H-M 'P2(1)/n '
_cod_database_code 7008672

loop_
_symmetry_equiv_pos_as_xyz
'x, y, z'
'-x+1/2, y+1/2, -z+1/2'
'-x, -y, -z'
'x-1/2, -y-1/2, z-1/2'

loop_
_atom_site_label
_atom_site_type_symbol
_atom_site_fract_x
_atom_site_fract_y
_atom_site_fract_z
_atom_site_U_iso_or_equiv
_atom_site_adp_type
_atom_site_occupancy
_atom_site_symmetry_multiplicity
_atom_site_calc_flag
_atom_site_refinement_flags
_atom_site_disorder_assembly
_atom_site_disorder_group
C1 C 0.0411(5) 0.2289(2) 0.9072(4) 0.0190(8) Uani 1 1 d . . .
C2 C 0.2278(5) 0.2143(2) 1.0016(4) 0.0198(8) Uani 1 1 d . . .
H2A H 0.3092 0.2592 1.0013 0.024 Uiso 1 1 calc R . .
H2B H 0.2194 0.2067 1.0917 0.024 Uiso 1 1 calc R . .
C3 C 0.4685(5) 0.1226(3) 1.0406(4) 0.0294(10) Uani 1 1 d . . .
H3A H 0.5545 0.1656 1.0446 0.044 Uiso 1 1 calc R . .
H3B H 0.5118 0.0753 1.0068 0.044 Uiso 1 1 calc R . .
H3C H 0.4579 0.1122 1.1285 0.044 Uiso 1 1 calc R . .
C4 C -0.1014(5) 0.1724(3) 0.9268(4) 0.0286(10) Uani 1 1 d . . .
H4A H -0.2146 0.1800 0.8570 0.043 Uiso 1 1 calc R . .
H4B H -0.1225 0.1825 1.0117 0.043 Uiso 1 1 calc R . .
H4C H -0.0593 0.1183 0.9243 0.043 Uiso 1 1 calc R . .
C5 C -0.0148(6) 0.3144(3) 0.9168(4) 0.0311(10) Uani 1 1 d . . .
H5A H 0.0728 0.3493 0.8941 0.047 Uiso 1 1 calc R . .
H5B H -0.0178 0.3255 1.0063 0.047 Uiso 1 1 calc R . .
H5C H -0.1353 0.3232 0.8561 0.047 Uiso 1 1 calc R . .
C6 C -0.1259(5) 0.0626(3) 0.6259(4) 0.0250(9) Uani 1 1 d . . .
H6A H -0.1196 0.0745 0.5365 0.030 Uiso 1 1 calc R . .
H6B H -0.2049 0.1019 0.6507 0.030 Uiso 1 1 calc R . .
C7 C -0.1968(6) -0.0191(2) 0.6327(4) 0.0310(10) Uani 1 1 d . . .
H7A H -0.1621 -0.0547 0.5705 0.037 Uiso 1 1 calc R . .
H7B H -0.3302 -0.0193 0.6143 0.037 Uiso 1 1 calc R . .
C8 C -0.1043(6) -0.0424(3) 0.7735(4) 0.0323(10) Uani 1 1 d . . .
H8A H -0.1661 -0.0190 0.8342 0.039 Uiso 1 1 calc R . .
H8B H -0.1004 -0.1002 0.7843 0.039 Uiso 1 1 calc R . .
C9 C 0.0834(6) -0.0087(2) 0.7951(4) 0.0295(10) Uani 1 1 d . . .
H9A H 0.1403 0.0026 0.8890 0.035 Uiso 1 1 calc R . .
H9B H 0.1617 -0.0455 0.7642 0.035 Uiso 1 1 calc R . .
O1 O 0.1484(4) 0.17422(16) 0.5751(3) 0.0247(6) Uani 1 1 d . . .
O2 O 0.0566(3) 0.21767(15) 0.7761(2) 0.0184(6) Uani 1 1 d . . .
O3 O 0.2941(3) 0.14435(16) 0.9554(2) 0.0197(6) Uani 1 1 d . . .
O4 O 0.0550(3) 0.06317(16) 0.7189(3) 0.0229(6) Uani 1 1 d . . .
Cl2 Cl 0.44143(13) 0.06787(6) 0.73824(10) 0.0289(3) Uani 1 1 d . . .
Cl1 Cl 0.43569(13) 0.25878(6) 0.77267(10) 0.0281(3) Uani 1 1 d . . .
V1 V 0.22187(8) 0.16196(4) 0.72803(6) 0.01715(19) Uani 1 1 d . . .

loop_
_atom_site_aniso_label
_atom_site_aniso_U_11
_atom_site_aniso_U_22
_atom_site_aniso_U_33
_atom_site_aniso_U_23
_atom_site_aniso_U_13
_atom_site_aniso_U_12
C1 0.0207(19) 0.019(2) 0.0176(19) -0.0047(15) 0.0057(16) 0.0032(16)
C2 0.0231(19) 0.015(2) 0.021(2) -0.0038(15) 0.0064(17) 0.0004(16)
C3 0.024(2) 0.030(3) 0.030(2) 0.0053(18) -0.0003(18) 0.0080(19)
C4 0.022(2) 0.037(3) 0.030(2) -0.0029(19) 0.0131(18) -0.0005(18)
C5 0.035(2) 0.026(3) 0.032(2) -0.0060(18) 0.008(2) 0.0085(19)
C6 0.019(2) 0.028(2) 0.025(2) -0.0021(17) 0.0010(17) -0.0024(17)
C7 0.027(2) 0.024(3) 0.043(3) -0.0136(19) 0.011(2) -0.0059(19)
C8 0.033(2) 0.020(2) 0.045(3) -0.0022(19) 0.014(2) -0.0048(19)
C9 0.031(2) 0.015(2) 0.041(2) 0.0076(18) 0.008(2) 0.0010(18)
O1 0.0289(15) 0.0230(17) 0.0231(14) 0.0002(12) 0.0091(12) -0.0010(12)
O2 0.0199(13) 0.0144(15) 0.0205(14) -0.0002(10) 0.0053(11) 0.0023(11)
O3 0.0183(13) 0.0174(15) 0.0220(14) 0.0008(11) 0.0038(11) 0.0036(11)
O4 0.0198(13) 0.0147(15) 0.0308(15) 0.0022(11) 0.0018(12) -0.0001(11)
Cl2 0.0247(5) 0.0272(6) 0.0372(6) -0.0004(4) 0.0130(5) 0.0090(4)
Cl1 0.0284(5) 0.0259(6) 0.0306(6) 0.0016(4) 0.0095(4) -0.0089(4)
V1 0.0189(3) 0.0142(4) 0.0194(3) 0.0005(3) 0.0071(3) 0.0016(3)

loop_
_atom_type_symbol
_atom_type_description
_atom_type_scat_dispersion_real
_atom_type_scat_dispersion_imag
_atom_type_scat_source
C C 0.0033 0.0016 'International Tables Vol C Tables 4.2.6.8 and 6.1.1.4'
H H 0.0000 0.0000 'International Tables Vol C Tables 4.2.6.8 and 6.1.1.4'
O O 0.0106 0.0060 'International Tables Vol C Tables 4.2.6.8 and 6.1.1.4'
Cl Cl 0.1484 0.1585 'International Tables Vol C Tables 4.2.6.8 and 6.1.1.4'
V V 0.3005 0.5294 'International Tables Vol C Tables 4.2.6.8 and 6.1.1.4'

loop_
_geom_angle_atom_site_label_1
_geom_angle_atom_site_label_2
_geom_angle_atom_site_label_3
_geom_angle
_geom_angle_site_symmetry_1
_geom_angle_site_symmetry_3
_geom_angle_publ_flag
O2 C1 C4 108.1(3) . . ?
O2 C1 C2 107.1(3) . . ?
C4 C1 C2 113.0(3) . . ?
O2 C1 C5 107.0(3) . . ?
C4 C1 C5 111.4(3) . . ?
C2 C1 C5 110.0(3) . . ?
O3 C2 C1 105.6(3) . . ?
O4 C6 C7 105.2(3) . . ?
C6 C7 C8 102.4(3) . . ?
C9 C8 C7 102.1(3) . . ?
O4 C9 C8 104.5(3) . . ?
C1 O2 V1 127.7(2) . . ?
C2 O3 C3 110.8(3) . . ?
C2 O3 V1 104.2(2) . . ?
C3 O3 V1 126.1(2) . . ?
C9 O4 C6 109.7(3) . . ?
C9 O4 V1 131.0(2) . . ?
C6 O4 V1 119.2(2) . . ?
O1 V1 O2 98.77(13) . . ?
O1 V1 O4 91.37(13) . . ?
O2 V1 O4 87.78(11) . . ?
O1 V1 Cl1 98.31(11) . . ?
O2 V1 Cl1 95.05(9) . . ?
O4 V1 Cl1 169.37(8) . . ?
O1 V1 Cl2 100.49(11) . . ?
O2 V1 Cl2 158.78(9) . . ?
O4 V1 Cl2 82.94(8) . . ?
Cl1 V1 Cl2 90.92(4) . . ?
O1 V1 O3 173.03(12) . . ?
O2 V1 O3 75.39(10) . . ?
O4 V1 O3 84.67(10) . . ?
Cl1 V1 O3 86.13(7) . . ?
Cl2 V1 O3 84.74(7) . . ?

loop_
_geom_bond_atom_site_label_1
_geom_bond_atom_site_label_2
_geom_bond_distance
_geom_bond_site_symmetry_2
_geom_bond_publ_flag
C1 O2 1.449(4) . ?
C1 C4 1.518(5) . ?
C1 C2 1.522(5) . ?
C1 C5 1.531(5) . ?
C2 O3 1.437(4) . ?
C3 O3 1.439(5) . ?
C6 O4 1.462(5) . ?
C6 C7 1.505(6) . ?
C7 C8 1.520(6) . ?
C8 C9 1.511(6) . ?
C9 O4 1.451(5) . ?
O1 V1 1.581(3) . ?
O2 V1 1.777(2) . ?
O3 V1 2.348(3) . ?
O4 V1 2.103(3) . ?
Cl2 V1 2.3096(12) . ?
Cl1 V1 2.2827(12) . ?
